data_7211050
loop_
_publ_author_name
'Prajapati, Rajneesh Kumar'
'Kumar, Jitendra'
'Verma, Sandeep'

_publ_section_title
;
 Counteranion-directed structural consequences in silver--adenine N-oxide
 complexes
;
_journal_issue 45
_journal_name_full CrystEngComm
_journal_page_first 9316
_journal_paper_doi 10.1039/c3ce41164h
_journal_volume 15
_journal_year 2013
_chemical_formula_sum 'C16 H22 Ag F6 N10 O3 P'
_chemical_formula_weight 655.28
_chemical_name_systematic
;
 ?
;
_space_group_IT_number 14
_symmetry_space_group_name_Hall '-P 2ybc'
_symmetry_space_group_name_H-M 'P 1 21/c 1'
_atom_sites_solution_hydrogens geom
_atom_sites_solution_primary direct
_atom_sites_solution_secondary difmap
_audit_creation_method SHELXL-97
_cell_angle_alpha 90.000(5)
_cell_angle_beta 93.470(5)
_cell_angle_gamma 90.000(5)
_cell_formula_units_Z 4
_cell_length_a 16.106(5)
_cell_length_b 6.901(5)
_cell_length_c 21.480(5)
_cell_measurement_temperature 293(2)
_cell_volume 2383(2)
_computing_structure_refinement 'SHELXL-97 (Sheldrick, 1997)'
_diffrn_ambient_temperature 293(2)
_diffrn_measured_fraction_theta_full 0.996
_diffrn_measured_fraction_theta_max 0.996
_diffrn_radiation_monochromator graphite
_diffrn_radiation_source 'fine-focus sealed tube'
_diffrn_radiation_type MoK\a
_diffrn_radiation_wavelength 0.71069
_diffrn_reflns_av_R_equivalents 0.0605
_diffrn_reflns_av_sigmaI/netI 0.0745
_diffrn_reflns_limit_h_max 19
_diffrn_reflns_limit_h_min -19
_diffrn_reflns_limit_k_max 7
_diffrn_reflns_limit_k_min -8
_diffrn_reflns_limit_l_max 21
_diffrn_reflns_limit_l_min -26
_diffrn_reflns_number 12514
_diffrn_reflns_theta_full 26.00
_diffrn_reflns_theta_max 26.00
_diffrn_reflns_theta_min 1.27
_exptl_absorpt_coefficient_mu 1.002
_exptl_absorpt_correction_T_max 0.8724
_exptl_absorpt_correction_T_min 0.8247
_exptl_crystal_density_diffrn 1.826
_exptl_crystal_density_method 'not measured'
_exptl_crystal_F_000 1312
_exptl_crystal_size_max 0.20
_exptl_crystal_size_mid 0.16
_exptl_crystal_size_min 0.14
_refine_diff_density_max 2.887
_refine_diff_density_min -1.536
_refine_diff_density_rms 0.274
_refine_ls_extinction_method none
_refine_ls_goodness_of_fit_ref 1.094
_refine_ls_hydrogen_treatment mixed
_refine_ls_matrix_type full
_refine_ls_number_parameters 334
_refine_ls_number_reflns 4671
_refine_ls_number_restraints 0
_refine_ls_restrained_S_all 1.094
_refine_ls_R_factor_all 0.1013
_refine_ls_R_factor_gt 0.0701
_refine_ls_shift/su_max 0.000
_refine_ls_shift/su_mean 0.000
_refine_ls_structure_factor_coef Fsqd
_refine_ls_weighting_details 'calc w=1/[\s^2^(Fo^2^)+(0.1297P)^2^+3.3553P] where P=(Fo^2^+2Fc^2^)/3'
_refine_ls_weighting_scheme calc
_refine_ls_wR_factor_gt 0.1751
_refine_ls_wR_factor_ref 0.2182
_reflns_number_gt 3363
_reflns_number_total 4671
_reflns_threshold_expression >2sigma(I)
_cod_data_source_file c3ce41164h.txt
_cod_data_source_block Complex-3
_cod_database_code 7211050

loop_
_symmetry_equiv_pos_as_xyz
'x, y, z'
'-x, y+1/2, -z+1/2'
'-x, -y, -z'
'x, -y-1/2, z-1/2'

loop_
_atom_site_label
_atom_site_type_symbol
_atom_site_fract_x
_atom_site_fract_y
_atom_site_fract_z
_atom_site_U_iso_or_equiv
_atom_site_adp_type
_atom_site_occupancy
_atom_site_symmetry_multiplicity
_atom_site_calc_flag
_atom_site_refinement_flags
Ag1 Ag 0.60359(3) 0.02853(8) 0.87686(2) 0.0219(2) Uani 1 1 d .
P1 P 0.8270(2) -0.4703(4) 0.87293(15) 0.0543(8) Uani 1 1 d .
O1 O 0.5278(3) -0.1867(8) 1.1489(2) 0.0212(11) Uani 1 1 d .
O1A O 0.4801(3) 0.2175(7) 0.6025(2) 0.0212(11) Uani 1 1 d .
F6 F 0.8452(3) -0.2467(8) 0.8881(3) 0.0485(14) Uani 1 1 d .
F2 F 0.7937(4) -0.4974(8) 0.9418(3) 0.0483(14) Uani 1 1 d .
N1 N 0.5929(4) -0.1157(8) 1.1197(3) 0.0197(13) Uani 1 1 d .
N9 N 0.7860(4) 0.0845(9) 1.0313(3) 0.0254(14) Uani 1 1 d .
N9A N 0.7608(4) -0.0457(9) 0.7176(3) 0.0239(14) Uani 1 1 d .
N7 N 0.6799(4) -0.0230(9) 0.9678(3) 0.0182(12) Uani 1 1 d .
F3 F 0.7349(4) -0.4134(11) 0.8475(3) 0.070(2) Uani 1 1 d .
C5A C 0.6305(5) 0.0594(10) 0.7211(3) 0.0199(15) Uani 1 1 d .
N7A N 0.6585(4) 0.0191(9) 0.7826(3) 0.0219(14) Uani 1 1 d .
N1A N 0.5519(4) 0.1492(8) 0.6314(2) 0.0180(12) Uani 1 1 d .
C5 C 0.6609(4) -0.0478(10) 1.0294(3) 0.0182(14) Uani 1 1 d .
N3A N 0.6878(4) 0.0307(8) 0.6181(3) 0.0226(13) Uani 1 1 d .
N6 N 0.5254(4) -0.2081(9) 1.0268(2) 0.0189(13) Uani 1 1 d .
H6A H 0.4856 -0.2522 1.0477 0.023 Uiso 1 1 calc R
H6B H 0.5226 -0.2170 0.9868 0.023 Uiso 1 1 calc R
C4 C 0.7256(5) 0.0178(10) 1.0693(3) 0.0208(15) Uani 1 1 d .
N6A N 0.4863(4) 0.1738(9) 0.7233(3) 0.0230(14) Uani 1 1 d .
H6A1 H 0.4432 0.2172 0.7022 0.028 Uiso 1 1 calc R
H6A2 H 0.4856 0.1612 0.7631 0.028 Uiso 1 1 calc R
C8 C 0.7540(5) 0.0540(11) 0.9714(3) 0.0231(16) Uani 1 1 d .
H8 H 0.7827 0.0854 0.9365 0.028 Uiso 1 1 calc R
N3 N 0.7300(4) 0.0197(8) 1.1320(3) 0.0201(13) Uani 1 1 d .
F4 F 0.8582(6) -0.4415(11) 0.8052(4) 0.097(3) Uani 1 1 d .
C2 C 0.6624(5) -0.0473(11) 1.1544(3) 0.0232(16) Uani 1 1 d .
H2 H 0.6604 -0.0496 1.1976 0.028 Uiso 1 1 calc R
F5 F 0.8059(7) -0.6918(10) 0.8592(4) 0.130(4) Uani 1 1 d .
C4A C 0.6933(5) 0.0188(10) 0.6799(3) 0.0186(15) Uani 1 1 d .
C2A C 0.6159(4) 0.0945(10) 0.5962(3) 0.0200(15) Uani 1 1 d .
H2A H 0.6073 0.1038 0.5531 0.024 Uiso 1 1 calc R
C6 C 0.5902(4) -0.1276(9) 1.0559(3) 0.0149(14) Uani 1 1 d .
C6A C 0.5538(4) 0.1264(10) 0.6946(3) 0.0173(14) Uani 1 1 d .
C10A C 0.8409(4) -0.1041(12) 0.6948(3) 0.0263(16) Uani 1 1 d .
H10A H 0.8335 -0.1325 0.6506 0.032 Uiso 1 1 calc R
H10B H 0.8592 -0.2222 0.7159 0.032 Uiso 1 1 calc R
C12 C 0.9296(7) -0.1710(16) 1.0485(5) 0.057(3) Uani 1 1 d .
H12A H 0.9656 -0.2595 1.0716 0.086 Uiso 1 1 calc R
H12B H 0.9520 -0.1439 1.0090 0.086 Uiso 1 1 calc R
H12C H 0.8754 -0.2278 1.0418 0.086 Uiso 1 1 calc R
C8A C 0.7359(4) -0.0397(10) 0.7770(3) 0.0175(14) Uani 1 1 d .
H8A H 0.7708 -0.0744 0.8113 0.021 Uiso 1 1 calc R
F1 F 0.9167(5) -0.5267(14) 0.8995(5) 0.120(4) Uani 1 1 d .
C11A C 0.9084(6) 0.0506(14) 0.7050(4) 0.039(2) Uani 1 1 d .
H11A H 0.9538 0.0215 0.6788 0.047 Uiso 1 1 calc R
H11B H 0.8856 0.1755 0.6923 0.047 Uiso 1 1 calc R
C10 C 0.8675(5) 0.1653(13) 1.0501(4) 0.0306(18) Uani 1 1 d .
H10C H 0.8605 0.2771 1.0767 0.037 Uiso 1 1 calc R
H10D H 0.8944 0.2085 1.0134 0.037 Uiso 1 1 calc R
C12A C 0.9419(6) 0.0629(16) 0.7719(5) 0.046(2) Uani 1 1 d .
H12D H 0.9842 0.1608 0.7758 0.070 Uiso 1 1 calc R
H12E H 0.9652 -0.0599 0.7847 0.070 Uiso 1 1 calc R
H12F H 0.8976 0.0955 0.7980 0.070 Uiso 1 1 calc R
C11 C 0.9229(6) 0.0165(15) 1.0851(4) 0.043(2) Uani 1 1 d .
H11C H 0.9780 0.0709 1.0932 0.052 Uiso 1 1 calc R
H11D H 0.9003 -0.0115 1.1250 0.052 Uiso 1 1 calc R
O1W O 0.3830(3) -0.0813(8) 0.5593(3) 0.0301(12) Uani 1 1 d .

loop_
_atom_site_aniso_label
_atom_site_aniso_U_11
_atom_site_aniso_U_22
_atom_site_aniso_U_33
_atom_site_aniso_U_23
_atom_site_aniso_U_13
_atom_site_aniso_U_12
Ag1 0.0306(4) 0.0259(3) 0.0089(3) 0.0019(2) -0.0005(2) 0.0003(2)
P1 0.074(2) 0.0327(14) 0.0595(19) 0.0196(12) 0.0313(16) 0.0105(13)
O1 0.027(3) 0.028(3) 0.009(2) 0.0030(19) 0.0058(19) -0.004(2)
O1A 0.028(3) 0.025(3) 0.010(2) 0.0021(19) -0.0014(19) 0.003(2)
F6 0.054(3) 0.037(3) 0.053(3) 0.019(3) -0.007(3) -0.003(2)
F2 0.052(3) 0.044(3) 0.049(4) 0.008(2) 0.013(3) 0.003(2)
N1 0.033(3) 0.014(3) 0.012(3) -0.004(2) 0.000(2) 0.005(3)
N9 0.033(4) 0.025(3) 0.018(3) 0.002(3) 0.000(3) -0.001(3)
N9A 0.025(3) 0.024(3) 0.022(3) -0.002(3) -0.003(3) 0.004(3)
N7 0.023(3) 0.025(3) 0.007(3) 0.003(2) 0.000(2) 0.005(3)
F3 0.074(4) 0.085(5) 0.052(4) 0.012(4) -0.005(3) -0.033(4)
C5A 0.034(4) 0.012(4) 0.013(3) -0.001(3) 0.001(3) -0.001(3)
N7A 0.034(3) 0.031(4) 0.001(3) -0.001(2) 0.004(2) 0.000(3)
N1A 0.030(3) 0.019(3) 0.005(3) -0.001(2) -0.002(2) -0.004(3)
C5 0.026(4) 0.015(3) 0.013(3) 0.001(3) -0.002(3) 0.008(3)
N3A 0.028(3) 0.015(3) 0.024(3) 0.000(2) -0.001(3) -0.001(3)
N6 0.029(3) 0.024(3) 0.004(3) -0.001(2) 0.007(2) 0.000(3)
C4 0.036(4) 0.020(4) 0.007(3) 0.002(3) 0.002(3) -0.001(3)
N6A 0.035(4) 0.026(3) 0.009(3) 0.004(2) 0.004(2) 0.008(3)
C8 0.036(4) 0.026(4) 0.008(3) 0.008(3) -0.001(3) 0.008(3)
N3 0.025(3) 0.017(3) 0.017(3) 0.000(2) -0.003(2) 0.000(2)
F4 0.156(8) 0.056(5) 0.088(6) 0.033(4) 0.076(6) 0.019(5)
C2 0.035(4) 0.022(4) 0.012(3) -0.003(3) -0.006(3) 0.005(3)
F5 0.292(13) 0.030(4) 0.081(5) 0.007(4) 0.112(7) -0.010(6)
C4A 0.031(4) 0.020(4) 0.005(3) 0.000(2) 0.003(3) -0.003(3)
C2A 0.031(4) 0.015(3) 0.014(3) -0.001(3) 0.000(3) 0.002(3)
C6 0.028(4) 0.010(3) 0.006(3) 0.002(2) 0.004(3) -0.001(3)
C6A 0.021(3) 0.019(4) 0.011(3) -0.005(3) -0.006(3) 0.000(3)
C10A 0.028(4) 0.032(4) 0.019(4) -0.004(3) 0.005(3) 0.004(3)
C12 0.057(7) 0.057(7) 0.058(7) 0.031(6) 0.005(5) 0.023(5)
C8A 0.021(3) 0.025(4) 0.006(3) -0.002(3) -0.006(3) 0.002(3)
F1 0.080(5) 0.148(9) 0.138(9) 0.101(7) 0.058(6) 0.065(5)
C11A 0.038(5) 0.051(6) 0.027(5) 0.010(4) -0.002(4) -0.001(4)
C10 0.030(4) 0.043(5) 0.019(4) 0.007(3) -0.003(3) -0.008(4)
C12A 0.051(6) 0.053(6) 0.035(5) -0.014(4) 0.003(4) -0.007(5)
C11 0.046(5) 0.058(6) 0.025(5) 0.021(4) 0.003(4) -0.004(4)
O1W 0.033(3) 0.029(3) 0.028(3) 0.002(2) 0.001(2) -0.003(2)

loop_
_atom_type_symbol
_atom_type_description
_atom_type_scat_dispersion_real
_atom_type_scat_dispersion_imag
_atom_type_scat_source
C C 0.0033 0.0016 'International Tables Vol C Tables 4.2.6.8 and 6.1.1.4'
H H 0.0000 0.0000 'International Tables Vol C Tables 4.2.6.8 and 6.1.1.4'
N N 0.0061 0.0033 'International Tables Vol C Tables 4.2.6.8 and 6.1.1.4'
O O 0.0106 0.0060 'International Tables Vol C Tables 4.2.6.8 and 6.1.1.4'
F F 0.0171 0.0103 'International Tables Vol C Tables 4.2.6.8 and 6.1.1.4'
P P 0.1023 0.0942 'International Tables Vol C Tables 4.2.6.8 and 6.1.1.4'
Ag Ag -0.8971 1.1015 'International Tables Vol C Tables 4.2.6.8 and 6.1.1.4'

loop_
_geom_angle_atom_site_label_1
_geom_angle_atom_site_label_2
_geom_angle_atom_site_label_3
_geom_angle
_geom_angle_site_symmetry_1
_geom_angle_site_symmetry_3
N7A Ag1 N7 123.1(2) . .
N7A Ag1 O1 101.12(19) . 3_657
N7 Ag1 O1 133.50(18) . 3_657
N7A Ag1 O1A 111.47(19) . 2_646
N7 Ag1 O1A 89.02(18) . 2_646
O1 Ag1 O1A 87.47(16) 3_657 2_646
F1 P1 F4 91.6(5) . .
F1 P1 F5 90.6(6) . .
F4 P1 F5 91.5(4) . .
F1 P1 F3 178.7(5) . .
F4 P1 F3 89.7(5) . .
F5 P1 F3 89.4(5) . .
F1 P1 F6 90.7(5) . .
F4 P1 F6 90.1(4) . .
F5 P1 F6 177.9(5) . .
F3 P1 F6 89.3(4) . .
F1 P1 F2 89.3(4) . .
F4 P1 F2 179.0(4) . .
F5 P1 F2 88.8(3) . .
F3 P1 F2 89.4(3) . .
F6 P1 F2 89.6(3) . .
N1 O1 Ag1 115.2(4) . 3_657
N1A O1A Ag1 130.2(4) . 2_656
O1 N1 C6 117.8(5) . .
O1 N1 C2 119.9(6) . .
C6 N1 C2 122.2(6) . .
C8 N9 C4 105.3(6) . .
C8 N9 C10 126.7(6) . .
C4 N9 C10 128.0(6) . .
C8A N9A C4A 105.8(6) . .
C8A N9A C10A 129.6(6) . .
C4A N9A C10A 124.6(6) . .
C8 N7 C5 104.4(6) . .
C8 N7 Ag1 115.7(4) . .
C5 N7 Ag1 134.4(5) . .
N7A C5A C6A 132.3(7) . .
N7A C5A C4A 110.6(6) . .
C6A C5A C4A 117.1(6) . .
C8A N7A C5A 103.2(6) . .
C8A N7A Ag1 120.7(5) . .
C5A N7A Ag1 136.1(5) . .
C6A N1A O1A 117.5(5) . .
C6A N1A C2A 123.0(6) . .
O1A N1A C2A 119.3(5) . .
C4 C5 N7 110.4(6) . .
C4 C5 C6 118.2(6) . .
N7 C5 C6 131.5(6) . .
C2A N3A C4A 112.7(7) . .
N3 C4 C5 127.9(7) . .
N3 C4 N9 126.2(7) . .
C5 C4 N9 105.9(6) . .
N7 C8 N9 114.1(6) . .
C2 N3 C4 111.8(6) . .
N3 C2 N1 125.9(7) . .
N3A C4A N9A 127.2(7) . .
N3A C4A C5A 127.5(7) . .
N9A C4A C5A 105.2(6) . .
N3A C2A N1A 125.3(6) . .
N6 C6 N1 118.6(6) . .
N6 C6 C5 127.7(6) . .
N1 C6 C5 113.7(6) . .
N6A C6A N1A 117.7(6) . .
N6A C6A C5A 128.2(6) . .
N1A C6A C5A 114.1(6) . .
N9A C10A C11A 113.1(7) . .
N7A C8A N9A 115.2(6) . .
C12A C11A C10A 112.7(8) . .
N9 C10 C11 111.6(7) . .
C12 C11 C10 112.0(8) . .

loop_
_geom_bond_atom_site_label_1
_geom_bond_atom_site_label_2
_geom_bond_distance
_geom_bond_site_symmetry_2
Ag1 N7A 2.260(6) .
Ag1 N7 2.272(6) .
Ag1 O1 2.415(5) 3_657
Ag1 O1A 2.587(5) 2_646
P1 F1 1.571(9) .
P1 F4 1.581(8) .
P1 F5 1.590(8) .
P1 F3 1.598(8) .
P1 F6 1.600(6) .
P1 F2 1.614(7) .
O1 N1 1.346(8) .
O1 Ag1 2.415(5) 3_657
O1A N1A 1.364(7) .
O1A Ag1 2.587(5) 2_656
N1 C6 1.371(8) .
N1 C2 1.390(9) .
N9 C8 1.373(9) .
N9 C4 1.385(10) .
N9 C10 1.461(10) .
N9A C8A 1.362(9) .
N9A C4A 1.388(9) .
N9A C10A 1.464(10) .
N7 C8 1.305(10) .
N7 C5 1.386(9) .
C5A N7A 1.396(9) .
C5A C6A 1.407(9) .
C5A C4A 1.412(10) .
N7A C8A 1.323(9) .
N1A C6A 1.364(8) .
N1A C2A 1.369(9) .
C5 C4 1.385(10) .
C5 C6 1.415(10) .
N3A C2A 1.300(9) .
N3A C4A 1.328(9) .
N6 C6 1.308(9) .
C4 N3 1.346(9) .
N6A C6A 1.323(9) .
N3 C2 1.302(10) .
C10A C11A 1.530(12) .
C12 C11 1.521(15) .
C11A C12A 1.507(13) .
C10 C11 1.528(12) .

loop_
_geom_torsion_atom_site_label_1
_geom_torsion_atom_site_label_2
_geom_torsion_atom_site_label_3
_geom_torsion_atom_site_label_4
_geom_torsion
_geom_torsion_site_symmetry_1
Ag1 O1 N1 C6 -62.2(6) 3_657
Ag1 O1 N1 C2 122.7(5) 3_657
N7A Ag1 N7 C8 40.2(6) .
O1 Ag1 N7 C8 -119.1(5) 3_657
O1A Ag1 N7 C8 155.4(5) 2_646
N7A Ag1 N7 C5 -170.9(6) .
O1 Ag1 N7 C5 29.8(8) 3_657
O1A Ag1 N7 C5 -55.7(6) 2_646
C6A C5A N7A C8A 179.7(7) .
C4A C5A N7A C8A 1.1(8) .
C6A C5A N7A Ag1 0.9(12) .
C4A C5A N7A Ag1 -177.6(5) .
N7 Ag1 N7A C8A 8.0(6) .
O1 Ag1 N7A C8A 172.8(5) 3_657
O1A Ag1 N7A C8A -95.5(6) 2_646
N7 Ag1 N7A C5A -173.4(6) .
O1 Ag1 N7A C5A -8.6(7) 3_657
O1A Ag1 N7A C5A 83.1(7) 2_646
Ag1 O1A N1A C6A 54.7(7) 2_656
Ag1 O1A N1A C2A -129.7(5) 2_656
C8 N7 C5 C4 0.4(8) .
Ag1 N7 C5 C4 -150.9(5) .
C8 N7 C5 C6 -178.6(7) .
Ag1 N7 C5 C6 30.1(11) .
N7 C5 C4 N3 179.3(7) .
C6 C5 C4 N3 -1.5(11) .
N7 C5 C4 N9 0.0(8) .
C6 C5 C4 N9 179.1(6) .
C8 N9 C4 N3 -179.7(7) .
C10 N9 C4 N3 1.9(12) .
C8 N9 C4 C5 -0.3(8) .
C10 N9 C4 C5 -178.7(7) .
C5 N7 C8 N9 -0.6(8) .
Ag1 N7 C8 N9 157.0(5) .
C4 N9 C8 N7 0.6(9) .
C10 N9 C8 N7 179.0(7) .
C5 C4 N3 C2 -1.3(11) .
N9 C4 N3 C2 178.0(7) .
C4 N3 C2 N1 0.6(10) .
O1 N1 C2 N3 178.0(6) .
C6 N1 C2 N3 3.1(11) .
C2A N3A C4A N9A 179.2(7) .
C2A N3A C4A C5A 2.6(10) .
C8A N9A C4A N3A -177.4(7) .
C10A N9A C4A N3A 3.2(12) .
C8A N9A C4A C5A -0.2(7) .
C10A N9A C4A C5A -179.7(7) .
N7A C5A C4A N3A 176.6(7) .
C6A C5A C4A N3A -2.2(11) .
N7A C5A C4A N9A -0.6(8) .
C6A C5A C4A N9A -179.4(6) .
C4A N3A C2A N1A 1.4(10) .
C6A N1A C2A N3A -6.0(11) .
O1A N1A C2A N3A 178.6(6) .
O1 N1 C6 N6 -0.5(9) .
C2 N1 C6 N6 174.5(6) .
O1 N1 C6 C5 179.5(5) .
C2 N1 C6 C5 -5.5(9) .
C4 C5 C6 N6 -175.3(7) .
N7 C5 C6 N6 3.7(12) .
C4 C5 C6 N1 4.7(9) .
N7 C5 C6 N1 -176.3(7) .
O1A N1A C6A N6A -0.6(9) .
C2A N1A C6A N6A -176.0(6) .
O1A N1A C6A C5A -178.7(5) .
C2A N1A C6A C5A 5.8(10) .
N7A C5A C6A N6A 1.5(13) .
C4A C5A C6A N6A -180.0(7) .
N7A C5A C6A N1A 179.4(7) .
C4A C5A C6A N1A -2.1(9) .
C8A N9A C10A C11A -77.0(10) .
C4A N9A C10A C11A 102.3(8) .
C5A N7A C8A N9A -1.3(8) .
Ag1 N7A C8A N9A 177.7(5) .
C4A N9A C8A N7A 1.0(8) .
C10A N9A C8A N7A -179.5(7) .
N9A C10A C11A C12A 75.4(10) .
C8 N9 C10 C11 -114.8(8) .
C4 N9 C10 C11 63.3(11) .
N9 C10 C11 C12 53.3(10) .
